data_1559183
loop_
_publ_author_name
'Kolehmainen, E.'
'Laihia, K.'
'Rissanen, K.'
'Korvola, J.'
'Niemi, V.'

_publ_section_title
;
 NMR Spectroscopic, Molecular Mechanics and X-Ray Crystallographic Studies
 of Performic Acid Oxidation Products of 4-, 5- and
 6-Methylbicyclo[2.2.1]hept-5-en-2-ones
;
_journal_name_full 'Acta Chemica Scandinavica'
_journal_page_first 290
_journal_page_last 297
_journal_paper_doi 10.3891/acta.chem.scand.46-0290
_journal_volume 46
_journal_year 1992
_chemical_formula_sum 'C8 H12 O4'
_chemical_formula_weight 172.18
_chemical_name_common
;
exo,endo-7,8-dihydroxy-exo-8-methyl-
;
_space_group_IT_number 14
_space_group_name_Hall '-P 2yn'
_space_group_name_H-M_alt 'P 1 21/n 1'
_symmetry_cell_setting monoclinic
_symmetry_Int_Tables_number 14
_symmetry_space_group_name_Hall '-P 2yn'
_symmetry_space_group_name_H-M 'P 1 21/n 1'
_cell_angle_alpha 90.
_cell_angle_beta 98.95(2)
_cell_angle_gamma 90.
_cell_formula_units_Z 4
_cell_length_a 12.021(4)
_cell_length_b 10.236(2)
_cell_length_c 6.607(1)
_cell_volume 803.1(3)
_diffrn_ambient_temperature 296
_diffrn_radiation_probe x-ray
_diffrn_radiation_type MoK\a
_diffrn_radiation_wavelength 0.71073
_exptl_absorpt_coefficient_mu 0.107
_exptl_crystal_density_diffrn 1.424
_exptl_crystal_F_000 368
_refine_ls_number_parameters 115
_refine_ls_number_reflns 634
_refine_ls_R_factor_gt 0.033
_refine_ls_wR_factor_gt 0.043
_cod_data_source_file Acta-Chem-Scand-1992-46-290-2.cif
_cod_data_source_block 2
_cod_original_sg_symbol_H-M 'P 21/n'
_cod_database_code 1559183

loop_
_space_group_symop_id
_space_group_symop_operation_xyz
1 x,y,z
2 1/2-x,1/2+y,1/2-z
3 -x,-y,-z
4 1/2+x,1/2-y,1/2+z

loop_
_atom_site_label
_atom_site_type_symbol
_atom_site_thermal_displace_type
_atom_site_fract_x
_atom_site_fract_y
_atom_site_fract_z
_atom_site_occupancy
_atom_site_U_iso_or_equiv
_atom_site_calc_flag
_atom_site_refinement_flags
_atom_site_disorder_assembly
_atom_site_disorder_group
O2 O Uiso 0.0165(2) 0.3264(2) -0.1175(3) 1.000 0.0348 . . . .
O3 O Uiso 0.0570(2) 0.5132(2) -0.2585(3) 1.000 0.0467 . . . .
O7 O Uiso 0.1670(2) -0.0085(2) 0.1997(4) 1.000 0.0439 . . . .
O8 O Uiso 0.1357(2) 0.3384(2) 0.2640(3) 1.000 0.0331 . . . .
C1 C Uiso 0.0739(2) 0.2084(3) -0.0381(4) 1.000 0.0314 . . . .
C3 C Uiso 0.0868(3) 0.4054(3) -0.1960(4) 1.000 0.0317 . . . .
C4 C Uiso 0.1993(3) 0.3440(3) -0.1954(4) 1.000 0.0370 . . . .
C5 C Uiso 0.1890(2) 0.2069(3) -0.1120(4) 1.000 0.0316 . . . .
C6 C Uiso 0.2752(2) 0.1687(3) 0.0780(4) 1.000 0.0331 . . . .
C7 C Uiso 0.2039(2) 0.1237(3) 0.2355(4) 1.000 0.0328 . . . .
C8 C Uiso 0.0993(2) 0.2089(3) 0.1976(4) 1.000 0.0279 . . . .
C9 C Uiso 0.0015(3) 0.1667(3) 0.3000(5) 1.000 0.0448 . . . .
H7 H Uiso 0.227(3) -0.060(3) 0.207(5) 1.000 0.0800 . . . .
H8 H Uiso 0.076(3) 0.388(4) 0.258(5) 1.000 0.0800 . . . .

loop_
_atom_type_symbol
_atom_type_description
_atom_type_scat_dispersion_real
_atom_type_scat_dispersion_imag
_atom_type_scat_source
C C 0.0033 0.0016 ' International Tables Vol C Tables 4.2.6.8 and 6.1.1.4'
H H 0.0000 0.0000 ' International Tables Vol C Tables 4.2.6.8 and 6.1.1.4'
O O 0.0106 0.0060 ' International Tables Vol C Tables 4.2.6.8 and 6.1.1.4'

loop_
_geom_angle_atom_site_label_1
_geom_angle_atom_site_label_2
_geom_angle_atom_site_label_3
_geom_angle
_geom_angle_site_symmetry_1
_geom_angle_site_symmetry_2
_geom_angle_site_symmetry_3
_geom_angle_publ_flag
C1 O2 C3 110.6(2) . . . yes
C7 O7 H7 109(2) . . . no
C8 O8 H8 108(3) . . . no
O2 C1 C8 111.8(2) . . . yes
O2 C1 C5 107.2(2) . . . yes
C5 C1 C8 105.9(2) . . . no
O2 C3 C4 111.9(3) . . . yes
O2 C3 O3 120.9(3) . . . yes
O3 C3 C4 127.2(3) . . . yes
C3 C4 C5 105.4(3) . . . no
C1 C5 C6 105.5(2) . . . no
C4 C5 C6 116.4(2) . . . no
C1 C5 C4 103.5(2) . . . no
C5 C6 C7 104.7(2) . . . no
O7 C7 C8 106.8(2) . . . yes
O7 C7 C6 111.5(2) . . . yes
C6 C7 C8 104.7(2) . . . no
O8 C8 C7 105.9(2) . . . yes
O8 C8 C9 110.3(2) . . . yes
C1 C8 C9 114.0(2) . . . no
C7 C8 C9 116.4(2) . . . no
C1 C8 C7 101.2(2) . . . no
O8 C8 C1 108.3(2) . . . yes

loop_
_geom_bond_atom_site_label_1
_geom_bond_atom_site_label_2
_geom_bond_distance
_geom_bond_site_symmetry_1
_geom_bond_site_symmetry_2
_geom_bond_publ_flag
O2 C1 1.448(4) . . yes
O2 C3 1.332(4) . . yes
O3 C3 1.213(4) . . yes
O7 C7 1.432(4) . . yes
O8 C8 1.443(4) . . yes
O7 H7 0.89(3) . . no
O8 H8 0.88(4) . . no
C1 C5 1.537(4) . . no
C1 C8 1.540(4) . . no
C3 C4 1.491(5) . . no
C4 C5 1.520(4) . . no
C5 C6 1.549(4) . . no
C6 C7 1.519(4) . . no
C7 C8 1.519(4) . . no
C8 C9 1.508(4) . . no

loop_
_geom_hbond_atom_site_label_D
_geom_hbond_atom_site_label_H
_geom_hbond_atom_site_label_A
_geom_hbond_distance_DH
_geom_hbond_distance_HA
_geom_hbond_distance_DA
_geom_hbond_angle_DHA
_geom_hbond_site_symmetry_A
_geom_hbond_publ_flag
O7 H7 O8 0.89(3) 1.94(3) 2.822(3) 176(2) 2_545 yes
O8 H8 O3 0.88(4) 1.89(4) 2.766(3) 176(3) 3_565 yes

loop_
_geom_torsion_atom_site_label_1
_geom_torsion_atom_site_label_2
_geom_torsion_atom_site_label_3
_geom_torsion_atom_site_label_4
_geom_torsion
_geom_torsion_site_symmetry_1
_geom_torsion_site_symmetry_2
_geom_torsion_site_symmetry_3
_geom_torsion_site_symmetry_4
_geom_torsion_publ_flag
C3 O2 C1 C5 -10.8(3) . . . . no
C3 O2 C1 C8 104.9(2) . . . . no
C1 O2 C3 O3 -175.2(2) . . . . no
C1 O2 C3 C4 5.1(3) . . . . no
O2 C1 C5 C4 11.8(3) . . . . no
O2 C1 C5 C6 134.6(2) . . . . no
C8 C1 C5 C4 -107.7(2) . . . . no
C8 C1 C5 C6 15.1(3) . . . . no
O2 C1 C8 O8 -40.7(3) . . . . no
O2 C1 C8 C7 -151.8(2) . . . . no
O2 C1 C8 C9 82.5(3) . . . . no
C5 C1 C8 O8 75.7(3) . . . . no
C5 C1 C8 C7 -35.3(3) . . . . no
C5 C1 C8 C9 -161.1(3) . . . . no
O2 C3 C4 C5 2.8(3) . . . . no
O3 C3 C4 C5 -176.9(3) . . . . no
C3 C4 C5 C1 -8.8(3) . . . . no
C3 C4 C5 C6 -124.0(2) . . . . no
C1 C5 C6 C7 11.3(3) . . . . no
C4 C5 C6 C7 125.4(3) . . . . no
C5 C6 C7 O7 81.1(3) . . . . no
C5 C6 C7 C8 -34.0(3) . . . . no
O7 C7 C8 O8 171.5(2) . . . . no
O7 C7 C8 C1 -75.6(3) . . . . no
O7 C7 C8 C9 48.6(3) . . . . no
C6 C7 C8 O8 -70.1(3) . . . . no
C6 C7 C8 C1 42.8(3) . . . . no
C6 C7 C8 C9 166.9(2) . . . . no
